data_7204245
loop_
_publ_author_name
'Loughlin, Wendy A.'
'Rowen, Catherine C.'
'Healy, Peter C.'

_publ_section_title
;
 Investigations into the reaction of the lithium enolate of
 cyclohexanone and phenyl vinyl sulfoxide: A simple synthesis of a
 bicyclo[4.2.0]octan-1-ol
;
_journal_issue 2
_journal_name_full 'Journal of the Chemical Society, Perkin Transactions 2'
_journal_page_first 296
_journal_paper_doi 10.1039/b107705h
_journal_year 2002
_chemical_formula_sum 'C14 H18 O2 S'
_chemical_formula_weight 250.35
_space_group_IT_number 14
_symmetry_cell_setting monoclinic
_symmetry_Int_Tables_number 14
_symmetry_space_group_name_Hall '-P 2yab'
_symmetry_space_group_name_H-M 'P 1 21/a 1'
_cell_angle_alpha 90
_cell_angle_beta 102.55(5)
_cell_angle_gamma 90
_cell_formula_units_Z 8
_cell_length_a 12.719(6)
_cell_length_b 19.14(1)
_cell_length_c 11.106(7)
_cell_measurement_reflns_used 20
_cell_measurement_temperature 295.2
_cell_measurement_theta_max 16.3
_cell_measurement_theta_min 12.6
_cell_volume 2639(3)
_computing_cell_refinement 'MSC/AFC Diffractometer Control'
_computing_data_collection 'MSC/AFC Diffractometer Control'
_computing_data_reduction 'teXsan for Windows version 1.06 (MSC, 1997-2001)'
_computing_publication_material 'teXsan for Windows version 1.06 (MSC, 1997-2001)'
_computing_structure_refinement 'teXsan for Windows version 1.06 (MSC, 1997-2001)'
_computing_structure_solution
;
SIR92 (Altomare, et. al. 1994)
;
_diffrn_ambient_temperature 295.2
_diffrn_measurement_device 'Rigaku AFC7R'
_diffrn_measurement_method \w-2\q
_diffrn_orient_matrix_UB_11 0.03209
_diffrn_orient_matrix_UB_12 -0.02172
_diffrn_orient_matrix_UB_13 -0.06562
_diffrn_orient_matrix_UB_21 0.03442
_diffrn_orient_matrix_UB_22 -0.03680
_diffrn_orient_matrix_UB_23 0.05959
_diffrn_orient_matrix_UB_31 -0.06539
_diffrn_orient_matrix_UB_32 -0.03006
_diffrn_orient_matrix_UB_33 -0.02555
_diffrn_radiation_detector 'scintillation counter'
_diffrn_radiation_monochromator graphite
_diffrn_radiation_source 'Rigaku rotating anode'
_diffrn_radiation_type 'Mo K\a'
_diffrn_radiation_wavelength 0.7107
_diffrn_reflns_av_R_equivalents 0.13951
_diffrn_reflns_av_sigmaI/netI 0.210
_diffrn_reflns_limit_h_max 7
_diffrn_reflns_limit_h_min -15
_diffrn_reflns_limit_k_max 22
_diffrn_reflns_limit_k_min 0
_diffrn_reflns_limit_l_max 13
_diffrn_reflns_limit_l_min -12
_diffrn_reflns_number 5373
_diffrn_reflns_reduction_process 'Lp corrections applied'
_diffrn_reflns_theta_max 25.00
_diffrn_reflns_theta_min 2.68
_diffrn_standards_decay_% 8.11
_diffrn_standards_interval_count 150
_diffrn_standards_number 3
_exptl_absorpt_coefficient_mu 0.233
_exptl_absorpt_correction_type none
_exptl_crystal_colour colorless
_exptl_crystal_density_diffrn 1.260
_exptl_crystal_density_meas ?
_exptl_crystal_description prismatic
_exptl_crystal_F_000 1072.00
_exptl_crystal_size_max 0.25
_exptl_crystal_size_mid 0.20
_exptl_crystal_size_min 0.15
_refine_diff_density_max 0.40
_refine_diff_density_min -0.32
_refine_ls_extinction_method none
_refine_ls_goodness_of_fit_all 1.399
_refine_ls_goodness_of_fit_ref 2.030
_refine_ls_hydrogen_treatment noref
_refine_ls_matrix_type full
_refine_ls_number_constraints 0
_refine_ls_number_parameters 308
_refine_ls_number_reflns 1474
_refine_ls_number_restraints 0
_refine_ls_R_factor_all 0.2982
_refine_ls_R_factor_gt 0.0720
_refine_ls_shift/su_max 2.3500
_refine_ls_shift/su_mean 0.0087
_refine_ls_structure_factor_coef F
_refine_ls_weighting_details 'w = 1/[\s^2^(Fo) + 0.00015|Fo|^2^]'
_refine_ls_weighting_scheme sigma
_refine_ls_wR_factor_all 0.0970
_refine_ls_wR_factor_ref 0.0730
_reflns_number_gt 1474
_reflns_number_total 4807
_reflns_threshold_expression I>2.00\s(I)
_cod_data_source_file b107705h.txt
_cod_data_source_block '_467wl17_64phenylB'
_cod_original_sg_symbol_H-M 'P 21/a     '
_cod_original_formula_sum 'C14 H18 O2 S '
_cod_database_code 7204245

loop_
_symmetry_equiv_pos_as_xyz
'   +x,   +y,   +z'
'1/2-x,1/2+y,   -z'
'   -x,   -y,   -z'
'1/2+x,1/2-y,   +z'

loop_
_atom_site_label
_atom_site_fract_x
_atom_site_fract_y
_atom_site_fract_z
_atom_site_U_iso_or_equiv
_atom_site_occupancy
_atom_site_refinement_flags
_atom_site_adp_type
_atom_site_calc_flag
_atom_site_calc_attached_atom
S1 0.7778(2) 0.4477(1) 0.5886(2) 0.0485(7) 1.000 . Uani d ?
S2 0.6344(2) 0.6891(1) 0.7312(2) 0.0523(8) 1.000 . Uani d ?
O1 0.6467(4) 0.4068(3) 0.3447(5) 0.051(2) 1.000 . Uani d ?
O2 0.6983(4) 0.4058(3) 0.6414(5) 0.067(2) 1.000 . Uani d ?
O3 0.4969(4) 0.6471(3) 0.4926(5) 0.056(2) 1.000 . Uani d ?
O4 0.5592(4) 0.6442(3) 0.7855(6) 0.079(2) 1.000 . Uani d ?
C1 0.6525(6) 0.4806(4) 0.3584(7) 0.043(3) 1.000 . Uani d ?
C2 0.5476(6) 0.5154(4) 0.2981(7) 0.045(3) 1.000 . Uani d ?
C3 0.5355(6) 0.5259(5) 0.1598(8) 0.057(3) 1.000 . Uani d ?
C4 0.6275(9) 0.5728(5) 0.1391(8) 0.081(4) 1.000 . Uani d ?
C5 0.7387(7) 0.5381(5) 0.1861(8) 0.070(4) 1.000 . Uani d ?
C6 0.7502(6) 0.5120(4) 0.3156(7) 0.053(3) 1.000 . Uani d ?
C7 0.7637(7) 0.5612(4) 0.4293(8) 0.066(3) 1.000 . Uani d ?
C8 0.6980(6) 0.5110(4) 0.4888(7) 0.039(3) 1.000 . Uani d ?
C9 0.8391(6) 0.5054(4) 0.7085(7) 0.043(3) 1.000 . Uani d ?
C10 0.9454(7) 0.5243(5) 0.7179(9) 0.070(4) 1.000 . Uani d ?
C11 0.9980(7) 0.5696(6) 0.811(1) 0.083(4) 1.000 . Uani d ?
C12 0.9429(8) 0.5901(5) 0.9005(9) 0.077(4) 1.000 . Uani d ?
C13 0.8357(9) 0.5716(5) 0.8898(8) 0.070(4) 1.000 . Uani d ?
C14 0.7829(6) 0.5283(5) 0.7964(8) 0.058(3) 1.000 . Uani d ?
C15 0.5000(6) 0.7208(4) 0.5056(7) 0.043(3) 1.000 . Uani d ?
C16 0.3901(6) 0.7539(4) 0.4521(8) 0.052(3) 1.000 . Uani d ?
C17 0.3727(8) 0.7666(5) 0.3154(9) 0.071(4) 1.000 . Uani d ?
C18 0.4611(8) 0.8142(5) 0.2870(8) 0.080(4) 1.000 . Uani d ?
C19 0.5715(7) 0.7805(5) 0.3288(8) 0.061(3) 1.000 . Uani d ?
C20 0.5913(6) 0.7570(4) 0.4612(7) 0.050(3) 1.000 . Uani d ?
C21 0.6071(6) 0.8061(4) 0.5727(7) 0.050(3) 1.000 . Uani d ?
C22 0.5466(6) 0.7514(4) 0.6359(7) 0.041(3) 1.000 . Uani d ?
C23 0.6936(6) 0.7479(4) 0.8493(7) 0.045(3) 1.000 . Uani d ?
C24 0.7905(7) 0.7818(5) 0.8490(8) 0.060(3) 1.000 . Uani d ?
C25 0.8358(7) 0.8290(5) 0.941(1) 0.069(4) 1.000 . Uani d ?
C26 0.7854(9) 0.8407(5) 1.0355(9) 0.066(4) 1.000 . Uani d ?
C27 0.6900(8) 0.8063(6) 1.0388(9) 0.076(4) 1.000 . Uani d ?
C28 0.6432(7) 0.7594(5) 0.9465(9) 0.062(3) 1.000 . Uani d ?
H2a 0.5443 0.5597 0.3355 0.054 1.000 . Uiso c ?
H2b 0.4898 0.4871 0.3113 0.054 1.000 . Uiso c ?
H3a 0.5388 0.4820 0.1210 0.068 1.000 . Uiso c ?
H3b 0.4683 0.5475 0.1265 0.068 1.000 . Uiso c ?
H4a 0.6179 0.5816 0.0531 0.097 1.000 . Uiso c ?
H4b 0.6253 0.6155 0.1816 0.097 1.000 . Uiso c ?
H5a 0.7461 0.5000 0.1338 0.084 1.000 . Uiso c ?
H5b 0.7935 0.5716 0.1843 0.084 1.000 . Uiso c ?
H6 0.8067 0.4786 0.3313 0.064 1.000 . Uiso c ?
H7b 0.8361 0.5665 0.4735 0.079 1.000 . Uiso c ?
H7a 0.7316 0.6058 0.4116 0.079 1.000 . Uiso c ?
H8 0.6453 0.5333 0.5243 0.048 1.000 . Uiso c ?
H10 0.9835 0.5065 0.6599 0.085 1.000 . Uiso c ?
H11 1.0691 0.5855 0.8139 0.100 1.000 . Uiso c ?
H12 0.9787 0.6169 0.9693 0.093 1.000 . Uiso c ?
H13 0.7976 0.5893 0.9479 0.084 1.000 . Uiso c ?
H14 0.7105 0.5142 0.7921 0.070 1.000 . Uiso c ?
H16a 0.3857 0.7973 0.4922 0.063 1.000 . Uiso c ?
H16b 0.3353 0.7235 0.4669 0.063 1.000 . Uiso c ?
H17a 0.3742 0.7232 0.2745 0.086 1.000 . Uiso c ?
H17b 0.3046 0.7882 0.2871 0.086 1.000 . Uiso c ?
H18a 0.4476 0.8222 0.2006 0.097 1.000 . Uiso c ?
H18b 0.4600 0.8573 0.3288 0.097 1.000 . Uiso c ?
H19a 0.5759 0.7412 0.2781 0.073 1.000 . Uiso c ?
H19b 0.6251 0.8136 0.3205 0.073 1.000 . Uiso c ?
H20 0.6507 0.7257 0.4746 0.060 1.000 . Uiso c ?
H21b 0.6801 0.8135 0.6130 0.060 1.000 . Uiso c ?
H21a 0.5716 0.8498 0.5566 0.060 1.000 . Uiso c ?
H22 0.4937 0.7710 0.6743 0.050 1.000 . Uiso c ?
H24 0.8267 0.7723 0.7844 0.072 1.000 . Uiso c ?
H25 0.9008 0.8528 0.9385 0.083 1.000 . Uiso c ?
H26 0.8154 0.8725 1.0995 0.079 1.000 . Uiso c ?
H27 0.6559 0.8150 1.1054 0.091 1.000 . Uiso c ?
H28 0.5782 0.7359 0.9501 0.074 1.000 . Uiso c ?

loop_
_atom_site_aniso_label
_atom_site_aniso_U_11
_atom_site_aniso_U_22
_atom_site_aniso_U_33
_atom_site_aniso_U_12
_atom_site_aniso_U_13
_atom_site_aniso_U_23
S1 0.044(1) 0.042(1) 0.060(2) -0.002(1) 0.012(1) -0.006(1)
S2 0.052(2) 0.044(2) 0.060(2) -0.003(1) 0.010(1) 0.000(1)
O1 0.056(4) 0.029(3) 0.069(4) -0.006(3) 0.013(3) -0.011(3)
O2 0.076(4) 0.055(4) 0.076(4) -0.028(4) 0.028(4) 0.004(4)
O3 0.048(4) 0.028(4) 0.092(5) 0.003(3) 0.017(3) -0.019(3)
O4 0.068(4) 0.061(5) 0.110(5) -0.026(3) 0.025(4) 0.021(4)
C1 0.040(6) 0.040(5) 0.057(6) 0.005(4) 0.025(5) 0.001(5)
C2 0.049(6) 0.041(6) 0.046(6) 0.006(4) 0.015(4) -0.011(5)
C3 0.047(6) 0.064(7) 0.060(7) 0.011(5) 0.010(5) 0.006(5)
C4 0.112(9) 0.065(8) 0.063(7) -0.022(7) 0.015(7) 0.007(6)
C5 0.074(7) 0.096(8) 0.047(6) -0.032(6) 0.031(5) -0.007(6)
C6 0.052(6) 0.068(7) 0.042(6) -0.020(5) 0.018(5) -0.009(5)
C7 0.066(6) 0.047(6) 0.079(7) -0.015(5) 0.006(5) 0.005(6)
C8 0.024(5) 0.042(6) 0.054(6) 0.008(4) 0.012(4) 0.004(5)
C9 0.046(6) 0.042(6) 0.043(5) -0.005(4) 0.015(5) 0.000(4)
C10 0.055(7) 0.067(7) 0.094(8) -0.002(6) 0.027(6) -0.017(6)
C11 0.058(7) 0.093(9) 0.102(9) -0.014(6) 0.027(7) -0.027(7)
C12 0.065(7) 0.067(8) 0.088(8) -0.019(6) -0.008(7) -0.013(6)
C13 0.092(8) 0.073(8) 0.043(6) -0.007(6) 0.007(6) -0.006(6)
C14 0.054(6) 0.069(7) 0.052(6) -0.013(5) 0.014(5) -0.007(5)
C15 0.030(5) 0.046(6) 0.056(6) -0.005(4) 0.019(4) -0.009(5)
C16 0.043(6) 0.057(6) 0.056(6) 0.000(5) 0.008(5) -0.000(5)
C17 0.073(7) 0.042(7) 0.094(8) -0.004(5) 0.005(6) 0.001(6)
C18 0.094(8) 0.085(9) 0.066(7) -0.002(7) 0.027(6) 0.028(6)
C19 0.070(7) 0.060(7) 0.054(6) -0.017(5) 0.019(5) -0.009(5)
C20 0.046(5) 0.060(6) 0.044(6) -0.003(5) 0.011(5) -0.007(5)
C21 0.045(5) 0.047(6) 0.059(6) -0.005(5) 0.013(4) 0.003(5)
C22 0.045(5) 0.035(5) 0.050(6) 0.004(4) 0.022(4) 0.011(5)
C23 0.030(5) 0.053(6) 0.051(6) -0.004(4) 0.006(5) 0.009(5)
C24 0.050(6) 0.068(7) 0.068(7) 0.003(5) 0.029(5) -0.004(6)
C25 0.060(7) 0.072(8) 0.076(8) -0.032(6) 0.017(6) -0.011(6)
C26 0.089(8) 0.050(7) 0.051(7) -0.001(6) 0.001(6) -0.002(5)
C27 0.068(7) 0.11(1) 0.058(7) 0.001(7) 0.028(6) 0.024(7)
C28 0.055(6) 0.070(7) 0.052(6) -0.010(6) -0.010(5) 0.016(6)

loop_
_atom_type_symbol
_atom_type_oxidation_number
_atom_type_number_in_cell
_atom_type_scat_dispersion_real
_atom_type_scat_dispersion_imag
_atom_type_scat_source
C 0 112 0.002 0.002
;International Tables for Crystallography
(1992, Vol. C, Table 6.1.1.2)
;
H 0 144 0.000 0.000
;International Tables for Crystallography
(1992, Vol. C, Table 6.1.1.2)
;
O 0 16 0.008 0.006
;International Tables for Crystallography
(1992, Vol. C, Table 6.1.1.2)
;
S 0 8 0.110 0.124
;International Tables for Crystallography
(1992, Vol. C, Table 6.1.1.2)
;

loop_
_geom_angle_atom_site_label_1
_geom_angle_atom_site_label_2
_geom_angle_atom_site_label_3
_geom_angle
_geom_angle_site_symmetry_1
_geom_angle_site_symmetry_2
_geom_angle_site_symmetry_3
_geom_angle_publ_flag
O2 S1 C8 105.1(5) . . . ?
O2 S1 C9 105.2(5) . . . ?
C8 S1 C9 98.0(5) . . . ?
O4 S2 C22 104.2(5) . . . ?
O4 S2 C23 105.8(5) . . . ?
C22 S2 C23 97.2(5) . . . ?
O1 C1 C2 111.7(9) . . . ?
O1 C1 C6 112.3(9) . . . ?
O1 C1 C8 118.2(9) . . . ?
C2 C1 C6 113(1) . . . ?
C2 C1 C8 111.2(9) . . . ?
C6 C1 C8 88.9(8) . . . ?
C1 C2 C3 113.0(9) . . . ?
C1 C2 H2a 108.6 . . . no
C1 C2 H2b 108.5 . . . no
C3 C2 H2a 108.6 . . . no
C3 C2 H2b 108.5 . . . no
H2a C2 H2b 109.5 . . . no
C2 C3 C4 108(1) . . . ?
C2 C3 H3a 109.7 . . . no
C2 C3 H3b 109.7 . . . no
C4 C3 H3a 109.8 . . . no
C4 C3 H3b 109.7 . . . no
H3a C3 H3b 109.5 . . . no
C3 C4 C5 112(1) . . . ?
C3 C4 H4a 108.7 . . . no
C3 C4 H4b 108.9 . . . no
C5 C4 H4a 108.9 . . . no
C5 C4 H4b 109.1 . . . no
H4a C4 H4b 109.6 . . . no
C4 C5 C6 111(1) . . . ?
C4 C5 H5a 109.2 . . . no
C4 C5 H5b 108.9 . . . no
C6 C5 H5a 109.2 . . . no
C6 C5 H5b 109.0 . . . no
H5a C5 H5b 109.4 . . . no
C1 C6 C5 120(1) . . . ?
C1 C6 C7 86.5(8) . . . ?
C1 C6 H6 108.0 . . . no
C5 C6 C7 123(1) . . . ?
C5 C6 H6 108.2 . . . no
C7 C6 H6 108.2 . . . no
C6 C7 C8 89.8(9) . . . ?
C6 C7 H7b 114.1 . . . no
C6 C7 H7a 114.2 . . . no
C8 C7 H7b 114.1 . . . no
C8 C7 H7a 114.1 . . . no
H7b C7 H7a 109.6 . . . no
S1 C8 C1 111.6(8) . . . ?
S1 C8 C7 113.8(8) . . . ?
S1 C8 H8 113.7 . . . no
C1 C8 C7 87.7(8) . . . ?
C1 C8 H8 113.7 . . . no
C7 C8 H8 113.7 . . . no
S1 C9 C10 119(1) . . . ?
S1 C9 C14 120.7(9) . . . ?
C10 C9 C14 120(1) . . . ?
C9 C10 C11 121(1) . . . ?
C9 C10 H10 119.4 . . . no
C11 C10 H10 119.5 . . . no
C10 C11 C12 118(1) . . . ?
C10 C11 H11 121.1 . . . no
C12 C11 H11 120.9 . . . no
C11 C12 C13 120(1) . . . ?
C11 C12 H12 119.8 . . . no
C13 C12 H12 119.8 . . . no
C12 C13 C14 122(1) . . . ?
C12 C13 H13 119.1 . . . no
C14 C13 H13 119.2 . . . no
C9 C14 C13 118(1) . . . ?
C9 C14 H14 120.9 . . . no
C13 C14 H14 120.9 . . . no
O3 C15 C16 111.7(9) . . . ?
O3 C15 C20 115(1) . . . ?
O3 C15 C22 118(1) . . . ?
C16 C15 C20 112(1) . . . ?
C16 C15 C22 109.7(9) . . . ?
C20 C15 C22 88.1(8) . . . ?
C15 C16 C17 112(1) . . . ?
C15 C16 H16a 108.8 . . . no
C15 C16 H16b 108.8 . . . no
C17 C16 H16a 108.6 . . . no
C17 C16 H16b 108.7 . . . no
H16a C16 H16b 109.5 . . . no
C16 C17 C18 111(1) . . . ?
C16 C17 H17a 109.1 . . . no
C16 C17 H17b 109.2 . . . no
C18 C17 H17a 109.2 . . . no
C18 C17 H17b 109.2 . . . no
H17a C17 H17b 109.6 . . . no
C17 C18 C19 111(1) . . . ?
C17 C18 H18a 109.0 . . . no
C17 C18 H18b 109.0 . . . no
C19 C18 H18a 109.2 . . . no
C19 C18 H18b 109.3 . . . no
H18a C18 H18b 109.5 . . . no
C18 C19 C20 112(1) . . . ?
C18 C19 H19a 108.9 . . . no
C18 C19 H19b 108.8 . . . no
C20 C19 H19a 108.9 . . . no
C20 C19 H19b 108.9 . . . no
H19a C19 H19b 109.6 . . . no
C15 C20 C19 118(1) . . . ?
C15 C20 C21 89.6(8) . . . ?
C15 C20 H20 107.4 . . . no
C19 C20 C21 125(1) . . . ?
C19 C20 H20 107.4 . . . no
C21 C20 H20 107.5 . . . no
C20 C21 C22 87.7(8) . . . ?
C20 C21 H21b 114.5 . . . no
C20 C21 H21a 114.5 . . . no
C22 C21 H21b 114.6 . . . no
C22 C21 H21a 114.6 . . . no
H21b C21 H21a 109.5 . . . no
S2 C22 C15 111.0(8) . . . ?
S2 C22 C21 113.9(8) . . . ?
S2 C22 H22 113.9 . . . no
C15 C22 C21 87.7(8) . . . ?
C15 C22 H22 113.8 . . . no
C21 C22 H22 113.9 . . . no
S2 C23 C24 122(1) . . . ?
S2 C23 C28 119(1) . . . ?
C24 C23 C28 119(1) . . . ?
C23 C24 C25 122(1) . . . ?
C23 C24 H24 119.1 . . . no
C25 C24 H24 119.2 . . . no
C24 C25 C26 119(1) . . . ?
C24 C25 H25 120.8 . . . no
C26 C25 H25 120.3 . . . no
C25 C26 C27 120(1) . . . ?
C25 C26 H26 120.0 . . . no
C27 C26 H26 119.7 . . . no
C26 C27 C28 121(1) . . . ?
C26 C27 H27 119.2 . . . no
C28 C27 H27 119.4 . . . no
C23 C28 C27 119(1) . . . ?
C23 C28 H28 120.7 . . . no
C27 C28 H28 120.7 . . . no

loop_
_geom_bond_atom_site_label_1
_geom_bond_atom_site_label_2
_geom_bond_distance
_geom_bond_site_symmetry_1
_geom_bond_site_symmetry_2
_geom_bond_publ_flag
S1 O2 1.506(7) . . ?
S1 C8 1.80(1) . . ?
S1 C9 1.77(1) . . ?
S2 O4 1.507(7) . . ?
S2 C22 1.81(1) . . ?
S2 C23 1.77(1) . . ?
O1 C1 1.42(1) . . ?
O3 C15 1.42(1) . . ?
C1 C2 1.51(1) . . ?
C1 C6 1.54(1) . . ?
C1 C8 1.55(1) . . ?
C2 C3 1.52(2) . . ?
C2 H2a 0.95 . . no
C2 H2b 0.95 . . no
C3 C4 1.53(2) . . ?
C3 H3a 0.95 . . no
C3 H3b 0.95 . . no
C4 C5 1.55(2) . . ?
C4 H4a 0.95 . . no
C4 H4b 0.95 . . no
C5 C6 1.50(1) . . ?
C5 H5a 0.95 . . no
C5 H5b 0.95 . . no
C6 C7 1.56(2) . . ?
C6 H6 0.95 . . no
C7 C8 1.52(1) . . ?
C7 H7b 0.95 . . no
C7 H7a 0.95 . . no
C8 H8 0.95 . . no
C9 C10 1.38(1) . . ?
C9 C14 1.40(1) . . ?
C10 C11 1.41(2) . . ?
C10 H10 0.95 . . no
C11 C12 1.39(2) . . ?
C11 H11 0.95 . . no
C12 C13 1.39(2) . . ?
C12 H12 0.95 . . no
C13 C14 1.38(2) . . ?
C13 H13 0.95 . . no
C14 H14 0.95 . . no
C15 C16 1.53(1) . . ?
C15 C20 1.52(1) . . ?
C15 C22 1.55(1) . . ?
C16 C17 1.51(2) . . ?
C16 H16a 0.95 . . no
C16 H16b 0.95 . . no
C17 C18 1.53(2) . . ?
C17 H17a 0.95 . . no
C17 H17b 0.95 . . no
C18 C19 1.52(2) . . ?
C18 H18a 0.95 . . no
C18 H18b 0.95 . . no
C19 C20 1.51(1) . . ?
C19 H19a 0.95 . . no
C19 H19b 0.95 . . no
C20 C21 1.53(1) . . ?
C20 H20 0.95 . . no
C21 C22 1.55(1) . . ?
C21 H21b 0.95 . . no
C21 H21a 0.95 . . no
C22 H22 0.95 . . no
C23 C24 1.39(1) . . ?
C23 C28 1.39(1) . . ?
C24 C25 1.39(2) . . ?
C24 H24 0.95 . . no
C25 C26 1.36(2) . . ?
C25 H25 0.95 . . no
C26 C27 1.39(2) . . ?
C26 H26 0.95 . . no
C27 C28 1.39(2) . . ?
C27 H27 0.95 . . no
C28 H28 0.95 . . no

loop_
_geom_contact_atom_site_label_1
_geom_contact_atom_site_label_2
_geom_contact_distance
_geom_contact_site_symmetry_1
_geom_contact_site_symmetry_2
_geom_contact_publ_flag
S1 H19b 2.9319 . 2_646 no
S2 C13 3.57(1) . . no
O1 H21b 2.7959 . 2_646 no
O1 O4 2.87(1) . 3_666 no
O1 H24 3.0023 . 2_646 no
O1 O3 3.02(1) . 3_666 no
O1 C24 3.43(1) . 2_646 no
O1 C25 3.56(2) . 2_646 no
O2 H16b 2.7457 . 3_666 no
O2 O3 2.79(1) . 3_666 no
O2 H19b 2.8165 . 2_646 no
O2 H17a 2.8628 . 3_666 no
O2 H26 2.9897 . 2_647 no
O2 C16 3.34(1) . 3_666 no
O2 C17 3.48(1) . 3_666 no
O3 H2a 2.5812 . . no
O3 H8 2.8531 . . no
O3 C2 3.47(1) . . no
O4 H2b 2.7501 . 3_666 no
O4 H25 2.9051 . 4_465 no
O4 H3a 3.0040 . 3_666 no
O4 C2 3.39(1) . 3_666 no
O4 C3 3.57(2) . 3_666 no
O4 C14 3.59(1) . . no
C19 H27 2.9833 . 1_554 no
C26 H17a 2.9175 . 4_566 no
C27 H12 3.0125 . 4_465 no
H2b H14 2.5567 . 3_666 no
H3b H26 2.4420 . 4_464 no
H5b H13 2.6587 . 1_554 no
H6 H10 2.6635 . 3_766 no
H7b H16a 2.6792 . 4_565 no
H7a H20 2.6697 . . no
H16b H20 2.5588 . 4_465 no
H17a H26 2.6561 . 4_464 no
H19b H27 2.5027 . 1_554 no

loop_
_geom_torsion_atom_site_label_1
_geom_torsion_atom_site_label_2
_geom_torsion_atom_site_label_3
_geom_torsion_atom_site_label_4
_geom_torsion_site_symmetry_1
_geom_torsion_site_symmetry_2
_geom_torsion_site_symmetry_3
_geom_torsion_site_symmetry_4
_geom_torsion
_geom_torsion_publ_flag
S1 C8 C1 O1 . . . . 20(1) no
S1 C8 C1 C2 . . . . 151.5(8) no
S1 C8 C1 C6 . . . . -94.6(8) no
S1 C8 C7 C6 . . . . 92.6(9) no
S1 C9 C10 C11 . . . . -180(1) no
S1 C9 C14 C13 . . . . 178(1) no
S2 C22 C15 O3 . . . . 22(1) no
S2 C22 C15 C16 . . . . 151.7(8) no
S2 C22 C15 C20 . . . . -95.2(8) no
S2 C22 C21 C20 . . . . 92.6(8) no
S2 C23 C24 C25 . . . . 179(1) no
S2 C23 C28 C27 . . . . -179(1) no
O1 C1 C2 C3 . . . . -82(1) no
O1 C1 C6 C5 . . . . 93(1) no
O1 C1 C6 C7 . . . . -140(1) no
O1 C1 C8 C7 . . . . 135(1) no
O2 S1 C8 C1 . . . . -85.0(8) no
O2 S1 C8 C7 . . . . 177.7(8) no
O2 S1 C9 C10 . . . . 148(1) no
O2 S1 C9 C14 . . . . -29(1) no
O3 C15 C16 C17 . . . . -85(1) no
O3 C15 C20 C19 . . . . 90(1) no
O3 C15 C20 C21 . . . . -140(1) no
O3 C15 C22 C21 . . . . 137.2(9) no
O4 S2 C22 C15 . . . . -85.1(8) no
O4 S2 C22 C21 . . . . 177.9(8) no
O4 S2 C23 C24 . . . . 159(1) no
O4 S2 C23 C28 . . . . -20(1) no
C1 C2 C3 C4 . . . . -61(1) no
C1 C6 C5 C4 . . . . 36(2) no
C1 C6 C7 C8 . . . . 20.1(9) no
C1 C8 S1 C9 . . . . 166.8(7) no
C1 C8 C7 C6 . . . . -20.0(9) no
C2 C1 C6 C5 . . . . -34(2) no
C2 C1 C6 C7 . . . . 93(1) no
C2 C1 C8 C7 . . . . -94(1) no
C2 C3 C4 C5 . . . . 63(1) no
C3 C2 C1 C6 . . . . 45(1) no
C3 C2 C1 C8 . . . . 143(1) no
C3 C4 C5 C6 . . . . -50(2) no
C4 C5 C6 C7 . . . . -71(2) no
C5 C6 C1 C8 . . . . -147(1) no
C5 C6 C7 C8 . . . . 145(1) no
C6 C1 C8 C7 . . . . 20.2(9) no
C7 C6 C1 C8 . . . . -19.7(9) no
C7 C8 S1 C9 . . . . 69(1) no
C8 S1 C9 C10 . . . . -104(1) no
C8 S1 C9 C14 . . . . 79(1) no
C9 C10 C11 C12 . . . . 5(2) no
C9 C14 C13 C12 . . . . -3(2) no
C10 C9 C14 C13 . . . . 2(2) no
C10 C11 C12 C13 . . . . -6(2) no
C11 C10 C9 C14 . . . . -3(2) no
C11 C12 C13 C14 . . . . 5(2) no
C15 C16 C17 C18 . . . . -58(1) no
C15 C20 C19 C18 . . . . 43(2) no
C15 C20 C21 C22 . . . . 19.8(9) no
C15 C22 S2 C23 . . . . 166.6(8) no
C15 C22 C21 C20 . . . . -19.5(9) no
C16 C15 C20 C19 . . . . -39(2) no
C16 C15 C20 C21 . . . . 91(1) no
C16 C15 C22 C21 . . . . -94(1) no
C16 C17 C18 C19 . . . . 61(2) no
C17 C16 C15 C20 . . . . 46(1) no
C17 C16 C15 C22 . . . . 143(1) no
C17 C18 C19 C20 . . . . -52(2) no
C18 C19 C20 C21 . . . . -69(2) no
C19 C20 C15 C22 . . . . -150(1) no
C19 C20 C21 C22 . . . . 145(1) no
C20 C15 C22 C21 . . . . 19.6(9) no
C21 C20 C15 C22 . . . . -19.8(9) no
C21 C22 S2 C23 . . . . 69.5(9) no
C22 S2 C23 C24 . . . . -94(1) no
C22 S2 C23 C28 . . . . 87(1) no
C23 C24 C25 C26 . . . . 2(2) no
C23 C28 C27 C26 . . . . -1(2) no
C24 C23 C28 C27 . . . . 2(2) no
C24 C25 C26 C27 . . . . -0(2) no
C25 C24 C23 C28 . . . . -3(2) no
C25 C26 C27 C28 . . . . -0(2) no
